data_1557567
loop_
_publ_author_name
'Mahmood, Zafar'
'Taddei, Maria'
'Rehmat, Noreen'
'Bussotti, Laura'
'Doria, Sandra'
'Guan, Qinglin'
'Ji, Shaomin'
'Zhao, Jianzhang'
'Di Donato, Mariangela'
'Huo, Yanping'
'Xing, Yong Heng'

_publ_section_title
;
 Color-Tunable Delayed Fluorescence and Efficient Spin--Orbit Charge
 Transfer Intersystem Crossing in Compact Carbazole-Anthracene-Bodipy
 Triads Employing the Sequential Electron Transfer Approach
;
_journal_name_full 'The Journal of Physical Chemistry C'
_journal_paper_doi 10.1021/acs.jpcc.9b11687
_journal_year 2020
_chemical_formula_sum 'C45 H34 B F2 N3'
_chemical_formula_weight 665.56
_space_group_crystal_system triclinic
_space_group_IT_number 2
_space_group_name_Hall '-P 1'
_space_group_name_H-M_alt 'P -1'
_atom_sites_solution_hydrogens geom
_audit_creation_method SHELXL-2017/1
_cell_angle_alpha 106.387(6)
_cell_angle_beta 109.432(6)
_cell_angle_gamma 104.590(6)
_cell_formula_units_Z 2
_cell_length_a 12.309(4)
_cell_length_b 12.652(4)
_cell_length_c 12.944(5)
_cell_measurement_reflns_used 1756
_cell_measurement_temperature 296(2)
_cell_measurement_theta_max 23.68
_cell_measurement_theta_min 2.69
_cell_volume 1685.3(10)
_computing_structure_refinement 'SHELXL-2017/1 (Sheldrick, 2017)'
_diffrn_ambient_temperature 296(2)
_diffrn_measured_fraction_theta_full 0.993
_diffrn_measured_fraction_theta_max 0.993
_diffrn_measurement_device_type 'CCD area detector'
_diffrn_measurement_method 'phi and omega scans'
_diffrn_radiation_type MoK\a
_diffrn_radiation_wavelength 0.71073
_diffrn_reflns_av_R_equivalents 0.0370
_diffrn_reflns_av_unetI/netI 0.0778
_diffrn_reflns_Laue_measured_fraction_full 0.993
_diffrn_reflns_Laue_measured_fraction_max 0.993
_diffrn_reflns_limit_h_max 11
_diffrn_reflns_limit_h_min -14
_diffrn_reflns_limit_k_max 15
_diffrn_reflns_limit_k_min -14
_diffrn_reflns_limit_l_max 15
_diffrn_reflns_limit_l_min -15
_diffrn_reflns_number 8649
_diffrn_reflns_point_group_measured_fraction_full 0.993
_diffrn_reflns_point_group_measured_fraction_max 0.993
_diffrn_reflns_theta_full 24.998
_diffrn_reflns_theta_max 24.998
_diffrn_reflns_theta_min 1.816
_exptl_absorpt_coefficient_mu 0.084
_exptl_absorpt_correction_T_max 0.9728
_exptl_absorpt_correction_T_min 0.9561
_exptl_absorpt_correction_type multi-scan
_exptl_absorpt_process_details sadabs
_exptl_crystal_colour RED
_exptl_crystal_density_diffrn 1.312
_exptl_crystal_density_method 'not measured'
_exptl_crystal_description BLOCK
_exptl_crystal_F_000 696
_exptl_crystal_size_max 0.540
_exptl_crystal_size_mid 0.430
_exptl_crystal_size_min 0.330
_refine_diff_density_max 0.404
_refine_diff_density_min -0.218
_refine_diff_density_rms 0.061
_refine_ls_extinction_coef 0.0028(18)
_refine_ls_extinction_expression Fc^*^=kFc[1+0.001xFc^2^\l^3^/sin(2\q)]^-1/4^
_refine_ls_extinction_method 'SHELXL-2017/1 (Sheldrick 2017)'
_refine_ls_goodness_of_fit_ref 1.027
_refine_ls_hydrogen_treatment constr
_refine_ls_matrix_type full
_refine_ls_number_parameters 465
_refine_ls_number_reflns 5901
_refine_ls_number_restraints 0
_refine_ls_restrained_S_all 1.027
_refine_ls_R_factor_all 0.1307
_refine_ls_R_factor_gt 0.0737
_refine_ls_shift/su_max 0.000
_refine_ls_shift/su_mean 0.000
_refine_ls_structure_factor_coef Fsqd
_refine_ls_weighting_details 'w=1/[\s^2^(Fo^2^)+(0.1329P)^2^] where P=(Fo^2^+2Fc^2^)/3'
_refine_ls_weighting_scheme calc
_refine_ls_wR_factor_gt 0.2111
_refine_ls_wR_factor_ref 0.2341
_reflns_Friedel_coverage 0.000
_reflns_number_gt 3376
_reflns_number_total 5901
_reflns_threshold_expression 'I > 2\s(I)'
_cod_data_source_file jp9b11687_si_004.cif
_cod_data_source_block 1
_cod_database_code 1557567
_shelx_shelxl_version_number 2017/1
_shelx_space_group_comment
;
The symmetry employed for this shelxl refinement is uniquely defined
by the following loop, which should always be used as a source of
symmetry information in preference to the above space-group names.
They are only intended as comments.
;
_shelx_estimated_absorpt_t_min 0.956
_shelx_estimated_absorpt_t_max 0.973

loop_
_space_group_symop_operation_xyz
'x, y, z'
'-x, -y, -z'

loop_
_atom_site_label
_atom_site_type_symbol
_atom_site_fract_x
_atom_site_fract_y
_atom_site_fract_z
_atom_site_U_iso_or_equiv
_atom_site_adp_type
_atom_site_occupancy
_atom_site_site_symmetry_order
_atom_site_calc_flag
_atom_site_refinement_flags_posn
_atom_site_refinement_flags_adp
_atom_site_refinement_flags_occupancy
_atom_site_disorder_assembly
_atom_site_disorder_group
C1 C 0.7583(3) 0.1345(3) -0.3575(3) 0.0480(9) Uani 1 1 d . . . . .
C2 C 0.6884(4) 0.0147(4) -0.3931(3) 0.0583(10) Uani 1 1 d . . . . .
H2 H 0.635150 -0.009287 -0.360054 0.070 Uiso 1 1 calc R U . . .
C3 C 0.7017(4) -0.0669(4) -0.4797(4) 0.0707(13) Uani 1 1 d . . . . .
H3 H 0.656112 -0.147573 -0.504617 0.085 Uiso 1 1 calc R U . . .
C4 C 0.7797(5) -0.0343(5) -0.5312(4) 0.0736(13) Uani 1 1 d . . . . .
H4 H 0.784732 -0.092305 -0.590302 0.088 Uiso 1 1 calc R U . . .
C5 C 0.8498(4) 0.0844(5) -0.4944(4) 0.0672(12) Uani 1 1 d . . . . .
H5 H 0.902751 0.107012 -0.528283 0.081 Uiso 1 1 calc R U . . .
C6 C 0.8409(4) 0.1708(4) -0.4060(3) 0.0506(10) Uani 1 1 d . . . . .
C7 C 0.9018(4) 0.2982(4) -0.3468(3) 0.0508(10) Uani 1 1 d . . . . .
C8 C 0.9901(4) 0.3821(4) -0.3586(4) 0.0650(12) Uani 1 1 d . . . . .
H8 H 1.022925 0.357860 -0.412033 0.078 Uiso 1 1 calc R U . . .
C9 C 1.0277(4) 0.5010(4) -0.2899(4) 0.0680(12) Uani 1 1 d . . . . .
H9 H 1.086984 0.557864 -0.296255 0.082 Uiso 1 1 calc R U . . .
C10 C 0.9779(4) 0.5363(4) -0.2116(4) 0.0638(11) Uani 1 1 d . . . . .
H10 H 1.003818 0.617415 -0.167140 0.077 Uiso 1 1 calc R U . . .
C11 C 0.8916(4) 0.4571(4) -0.1961(3) 0.0541(10) Uani 1 1 d . . . . .
H11 H 0.859361 0.482999 -0.142583 0.065 Uiso 1 1 calc R U . . .
C12 C 0.8547(3) 0.3366(4) -0.2640(3) 0.0494(9) Uani 1 1 d . . . . .
C13 C 0.7006(3) 0.2385(3) -0.1990(3) 0.0457(9) Uani 1 1 d . . . . .
C14 C 0.7605(3) 0.3107(3) -0.0783(3) 0.0506(10) Uani 1 1 d . . . . .
H14 H 0.845456 0.356331 -0.042902 0.061 Uiso 1 1 calc R U . . .
C15 C 0.5745(3) 0.1682(3) -0.2508(3) 0.0512(10) Uani 1 1 d . . . . .
H15 H 0.533098 0.119183 -0.331949 0.061 Uiso 1 1 calc R U . . .
C16 C 0.6953(3) 0.3156(3) -0.0097(3) 0.0491(10) Uani 1 1 d . . . . .
H16 H 0.736605 0.366274 0.071021 0.059 Uiso 1 1 calc R U . . .
C17 C 0.5116(4) 0.1719(3) -0.1809(3) 0.0522(10) Uani 1 1 d . . . . .
H17 H 0.427550 0.123089 -0.215871 0.063 Uiso 1 1 calc R U . . .
C18 C 0.5688(3) 0.2462(3) -0.0591(3) 0.0459(9) Uani 1 1 d . . . . .
C19 C 0.3644(4) 0.3298(3) -0.1094(3) 0.0553(10) Uani 1 1 d . . . . .
H19 H 0.412074 0.333544 -0.151875 0.066 Uiso 1 1 calc R U . . .
C20 C 0.4985(3) 0.2515(3) 0.0141(3) 0.0433(9) Uani 1 1 d . . . . .
C21 C 0.6309(4) 0.1791(3) 0.1474(4) 0.0566(10) Uani 1 1 d . . . . .
H21 H 0.677246 0.174446 0.103444 0.068 Uiso 1 1 calc R U . . .
C22 C 0.2674(4) 0.3639(4) -0.1379(4) 0.0621(11) Uani 1 1 d . . . . .
H22 H 0.249952 0.391509 -0.198575 0.074 Uiso 1 1 calc R U . . .
C23 C 0.3970(3) 0.2877(3) -0.0160(3) 0.0439(9) Uani 1 1 d . . . . .
C24 C 0.5296(3) 0.2170(3) 0.1120(3) 0.0434(9) Uani 1 1 d . . . . .
C25 C 0.6615(4) 0.1496(4) 0.2432(4) 0.0620(11) Uani 1 1 d . . . . .
H25 H 0.727537 0.124458 0.263386 0.074 Uiso 1 1 calc R U . . .
C26 C 0.1914(4) 0.3583(3) -0.0763(3) 0.0545(10) Uani 1 1 d . . . . .
H26 H 0.122813 0.379692 -0.098028 0.065 Uiso 1 1 calc R U . . .
C27 C 0.3232(3) 0.2867(3) 0.0502(3) 0.0402(8) Uani 1 1 d . . . . .
C28 C 0.4592(3) 0.2217(3) 0.1814(3) 0.0374(8) Uani 1 1 d . . . . .
C29 C 0.5941(4) 0.1567(4) 0.3127(4) 0.0559(10) Uani 1 1 d . . . . .
H29 H 0.617030 0.138590 0.379607 0.067 Uiso 1 1 calc R U . . .
C30 C 0.2197(3) 0.3216(3) 0.0142(3) 0.0463(9) Uani 1 1 d . . . . .
H30 H 0.169877 0.319063 0.054694 0.056 Uiso 1 1 calc R U . . .
C31 C 0.3553(3) 0.2532(3) 0.1473(3) 0.0381(8) Uani 1 1 d . . . . .
C32 C 0.4967(3) 0.1899(3) 0.2815(3) 0.0462(9) Uani 1 1 d . . . . .
H32 H 0.451878 0.192314 0.326891 0.055 Uiso 1 1 calc R U . . .
C33 C 0.4741(4) 0.5272(4) 0.3012(4) 0.0641(12) Uani 1 1 d . . . . .
H33A H 0.431768 0.528388 0.224663 0.096 Uiso 1 1 calc R U . . .
H33B H 0.521253 0.477834 0.294470 0.096 Uiso 1 1 calc R U . . .
H33C H 0.529306 0.606880 0.357915 0.096 Uiso 1 1 calc R U . . .
C34 C 0.2096(4) -0.0227(3) 0.0282(3) 0.0566(10) Uani 1 1 d . . . . .
H34A H 0.290482 -0.021428 0.071621 0.085 Uiso 1 1 calc R U . . .
H34B H 0.216441 0.027191 -0.014993 0.085 Uiso 1 1 calc R U . . .
H34C H 0.154614 -0.102888 -0.027010 0.085 Uiso 1 1 calc R U . . .
C35 C 0.3802(3) 0.4783(3) 0.3427(3) 0.0459(9) Uani 1 1 d . . . . .
C36 C 0.2969(3) 0.3584(3) 0.3022(3) 0.0421(8) Uani 1 1 d . . . . .
C37 C 0.2790(3) 0.2518(3) 0.2163(3) 0.0393(8) Uani 1 1 d . . . . .
C38 C 0.1915(3) 0.1420(3) 0.1937(3) 0.0407(8) Uani 1 1 d . . . . .
C39 C 0.1587(3) 0.0226(3) 0.1139(3) 0.0437(9) Uani 1 1 d . . . . .
C40 C 0.3586(3) 0.5451(3) 0.4324(3) 0.0528(10) Uani 1 1 d . . . . .
H40 H 0.399785 0.627065 0.475987 0.063 Uiso 1 1 calc R U . . .
C41 C 0.0673(3) -0.0479(3) 0.1310(3) 0.0509(10) Uani 1 1 d . . . . .
H41 H 0.027930 -0.130372 0.091186 0.061 Uiso 1 1 calc R U . . .
C42 C 0.2652(4) 0.4710(3) 0.4477(3) 0.0493(9) Uani 1 1 d . . . . .
C43 C 0.0422(3) 0.0231(3) 0.2173(3) 0.0451(9) Uani 1 1 d . . . . .
C44 C 0.2138(4) 0.5046(4) 0.5355(4) 0.0660(12) Uani 1 1 d . . . . .
H44A H 0.124698 0.476355 0.494208 0.099 Uiso 1 1 calc R U . . .
H44B H 0.247690 0.589785 0.576891 0.099 Uiso 1 1 calc R U . . .
H44C H 0.235947 0.469358 0.592060 0.099 Uiso 1 1 calc R U . . .
C45 C -0.0512(4) -0.0147(4) 0.2626(4) 0.0618(11) Uani 1 1 d . . . . .
H45A H -0.009298 0.006918 0.347034 0.093 Uiso 1 1 calc R U . . .
H45B H -0.095705 -0.099532 0.222434 0.093 Uiso 1 1 calc R U . . .
H45C H -0.108900 0.024160 0.247309 0.093 Uiso 1 1 calc R U . . .
N1 N 0.7672(3) 0.2360(3) -0.2705(3) 0.0487(8) Uani 1 1 d . . . . .
N2 N 0.2264(3) 0.3580(2) 0.3685(2) 0.0440(7) Uani 1 1 d . . . . .
N3 N 0.1185(3) 0.1383(2) 0.2562(2) 0.0420(7) Uani 1 1 d . . . . .
B1 B 0.1202(4) 0.2473(4) 0.3507(4) 0.0510(11) Uani 1 1 d . . . . .
F1 F 0.0060(2) 0.2576(2) 0.3084(3) 0.0791(8) Uani 1 1 d . . . . .
F2 F 0.1442(3) 0.2353(2) 0.4576(2) 0.0834(9) Uani 1 1 d . . . . .

loop_
_atom_site_aniso_label
_atom_site_aniso_U_11
_atom_site_aniso_U_22
_atom_site_aniso_U_33
_atom_site_aniso_U_23
_atom_site_aniso_U_13
_atom_site_aniso_U_12
C1 0.055(2) 0.061(3) 0.0344(19) 0.0184(18) 0.0213(18) 0.030(2)
C2 0.067(3) 0.059(3) 0.048(2) 0.019(2) 0.024(2) 0.028(2)
C3 0.080(3) 0.071(3) 0.052(3) 0.014(2) 0.019(2) 0.040(3)
C4 0.090(4) 0.088(4) 0.045(2) 0.014(2) 0.030(3) 0.052(3)
C5 0.081(3) 0.095(4) 0.047(2) 0.029(2) 0.037(2) 0.054(3)
C6 0.057(2) 0.074(3) 0.038(2) 0.028(2) 0.0259(19) 0.037(2)
C7 0.053(2) 0.070(3) 0.045(2) 0.029(2) 0.0277(19) 0.031(2)
C8 0.063(3) 0.094(4) 0.064(3) 0.047(3) 0.041(2) 0.035(3)
C9 0.061(3) 0.083(4) 0.067(3) 0.042(3) 0.030(2) 0.021(3)
C10 0.065(3) 0.059(3) 0.064(3) 0.030(2) 0.023(2) 0.017(2)
C11 0.058(2) 0.063(3) 0.052(2) 0.029(2) 0.028(2) 0.028(2)
C12 0.048(2) 0.068(3) 0.045(2) 0.031(2) 0.0234(18) 0.029(2)
C13 0.046(2) 0.059(2) 0.039(2) 0.0193(18) 0.0248(18) 0.0219(19)
C14 0.043(2) 0.055(2) 0.046(2) 0.0167(19) 0.0205(18) 0.0082(18)
C15 0.054(2) 0.053(2) 0.037(2) 0.0076(18) 0.0193(19) 0.0188(19)
C16 0.053(2) 0.052(2) 0.040(2) 0.0120(17) 0.0272(19) 0.0132(19)
C17 0.047(2) 0.055(2) 0.048(2) 0.0118(19) 0.0237(19) 0.0140(19)
C18 0.052(2) 0.045(2) 0.048(2) 0.0168(18) 0.0291(19) 0.0202(18)
C19 0.065(3) 0.060(3) 0.057(2) 0.029(2) 0.038(2) 0.027(2)
C20 0.044(2) 0.045(2) 0.041(2) 0.0138(17) 0.0230(17) 0.0152(17)
C21 0.061(3) 0.062(3) 0.063(3) 0.025(2) 0.036(2) 0.036(2)
C22 0.076(3) 0.068(3) 0.058(3) 0.038(2) 0.030(2) 0.036(2)
C23 0.047(2) 0.044(2) 0.0395(19) 0.0161(17) 0.0208(17) 0.0150(17)
C24 0.045(2) 0.042(2) 0.046(2) 0.0144(17) 0.0218(18) 0.0190(17)
C25 0.063(3) 0.075(3) 0.070(3) 0.039(2) 0.034(2) 0.044(2)
C26 0.058(2) 0.059(2) 0.055(2) 0.026(2) 0.022(2) 0.033(2)
C27 0.042(2) 0.0390(19) 0.0385(19) 0.0123(16) 0.0196(17) 0.0158(16)
C28 0.042(2) 0.0311(18) 0.0370(18) 0.0095(15) 0.0189(16) 0.0119(15)
C29 0.058(3) 0.062(3) 0.056(2) 0.031(2) 0.023(2) 0.029(2)
C30 0.047(2) 0.047(2) 0.045(2) 0.0162(17) 0.0196(18) 0.0208(18)
C31 0.0391(19) 0.0332(18) 0.0377(18) 0.0112(15) 0.0168(16) 0.0105(15)
C32 0.052(2) 0.044(2) 0.042(2) 0.0151(17) 0.0207(18) 0.0194(18)
C33 0.066(3) 0.049(2) 0.065(3) 0.011(2) 0.036(2) 0.007(2)
C34 0.067(3) 0.044(2) 0.053(2) 0.0064(18) 0.034(2) 0.0162(19)
C35 0.046(2) 0.046(2) 0.042(2) 0.0147(17) 0.0189(17) 0.0145(18)
C36 0.046(2) 0.048(2) 0.0390(19) 0.0166(17) 0.0243(17) 0.0201(17)
C37 0.042(2) 0.043(2) 0.0401(19) 0.0196(16) 0.0221(17) 0.0176(17)
C38 0.044(2) 0.045(2) 0.0407(19) 0.0180(16) 0.0245(17) 0.0195(17)
C39 0.046(2) 0.045(2) 0.0387(19) 0.0143(16) 0.0179(17) 0.0183(17)
C40 0.057(2) 0.042(2) 0.047(2) 0.0079(18) 0.023(2) 0.0125(19)
C41 0.053(2) 0.041(2) 0.047(2) 0.0113(18) 0.0184(19) 0.0104(18)
C42 0.057(2) 0.049(2) 0.041(2) 0.0109(18) 0.0234(18) 0.0228(19)
C43 0.045(2) 0.042(2) 0.046(2) 0.0184(17) 0.0201(18) 0.0118(17)
C44 0.076(3) 0.062(3) 0.062(3) 0.011(2) 0.047(2) 0.023(2)
C45 0.065(3) 0.058(3) 0.067(3) 0.027(2) 0.040(2) 0.015(2)
N1 0.059(2) 0.0499(19) 0.0464(18) 0.0180(15) 0.0333(16) 0.0226(16)
N2 0.0514(18) 0.0429(17) 0.0406(16) 0.0125(14) 0.0259(15) 0.0193(15)
N3 0.0477(18) 0.0421(18) 0.0427(16) 0.0174(14) 0.0267(15) 0.0169(15)
B1 0.066(3) 0.048(3) 0.061(3) 0.028(2) 0.040(3) 0.033(2)
F1 0.0650(16) 0.0570(14) 0.138(2) 0.0388(15) 0.0648(16) 0.0301(12)
F2 0.153(3) 0.0608(15) 0.0742(17) 0.0328(13) 0.0833(18) 0.0467(16)

loop_
_atom_type_symbol
_atom_type_description
_atom_type_scat_dispersion_real
_atom_type_scat_dispersion_imag
_atom_type_scat_source
C C 0.0033 0.0016 'International Tables Vol C Tables 4.2.6.8 and 6.1.1.4'
H H 0.0000 0.0000 'International Tables Vol C Tables 4.2.6.8 and 6.1.1.4'
B B 0.0013 0.0007 'International Tables Vol C Tables 4.2.6.8 and 6.1.1.4'
N N 0.0061 0.0033 'International Tables Vol C Tables 4.2.6.8 and 6.1.1.4'
F F 0.0171 0.0103 'International Tables Vol C Tables 4.2.6.8 and 6.1.1.4'

loop_
_geom_angle_atom_site_label_1
_geom_angle_atom_site_label_2
_geom_angle_atom_site_label_3
_geom_angle
_geom_angle_site_symmetry_1
_geom_angle_site_symmetry_3
_geom_angle_publ_flag
C2 C1 N1 130.0(3) . . ?
C2 C1 C6 121.5(3) . . ?
N1 C1 C6 108.4(3) . . ?
C3 C2 C1 117.0(4) . . ?
C2 C3 C4 123.0(5) . . ?
C5 C4 C3 119.7(4) . . ?
C4 C5 C6 119.6(4) . . ?
C5 C6 C1 119.2(4) . . ?
C5 C6 C7 133.4(4) . . ?
C1 C6 C7 107.4(3) . . ?
C8 C7 C12 119.6(4) . . ?
C8 C7 C6 133.1(4) . . ?
C12 C7 C6 107.3(3) . . ?
C9 C8 C7 119.0(4) . . ?
C8 C9 C10 120.2(4) . . ?
C11 C10 C9 123.0(4) . . ?
C10 C11 C12 117.0(4) . . ?
C11 C12 N1 130.3(3) . . ?
C11 C12 C7 121.2(4) . . ?
N1 C12 C7 108.4(3) . . ?
C14 C13 C15 119.5(3) . . ?
C14 C13 N1 120.5(3) . . ?
C15 C13 N1 119.9(3) . . ?
C16 C14 C13 120.6(3) . . ?
C17 C15 C13 119.2(3) . . ?
C14 C16 C18 121.2(3) . . ?
C15 C17 C18 122.6(4) . . ?
C16 C18 C17 116.9(3) . . ?
C16 C18 C20 121.3(3) . . ?
C17 C18 C20 121.8(3) . . ?
C22 C19 C23 122.5(4) . . ?
C23 C20 C24 119.7(3) . . ?
C23 C20 C18 119.5(3) . . ?
C24 C20 C18 120.7(3) . . ?
C25 C21 C24 121.8(4) . . ?
C19 C22 C26 120.6(4) . . ?
C20 C23 C19 122.8(3) . . ?
C20 C23 C27 120.1(3) . . ?
C19 C23 C27 117.1(3) . . ?
C20 C24 C21 122.7(3) . . ?
C20 C24 C28 119.9(3) . . ?
C21 C24 C28 117.5(3) . . ?
C21 C25 C29 120.6(4) . . ?
C30 C26 C22 119.3(3) . . ?
C31 C27 C30 122.4(3) . . ?
C31 C27 C23 119.7(3) . . ?
C30 C27 C23 117.9(3) . . ?
C31 C28 C32 122.4(3) . . ?
C31 C28 C24 119.8(3) . . ?
C32 C28 C24 117.8(3) . . ?
C32 C29 C25 119.6(4) . . ?
C26 C30 C27 122.5(3) . . ?
C28 C31 C27 120.7(3) . . ?
C28 C31 C37 119.4(3) . . ?
C27 C31 C37 119.9(3) . . ?
C29 C32 C28 122.6(3) . . ?
C40 C35 C36 105.7(3) . . ?
C40 C35 C33 124.8(3) . . ?
C36 C35 C33 129.5(3) . . ?
C37 C36 N2 120.1(3) . . ?
C37 C36 C35 131.9(3) . . ?
N2 C36 C35 108.0(3) . . ?
C36 C37 C38 121.5(3) . . ?
C36 C37 C31 119.6(3) . . ?
C38 C37 C31 118.9(3) . . ?
N3 C38 C37 120.0(3) . . ?
N3 C38 C39 108.0(3) . . ?
C37 C38 C39 131.9(3) . . ?
C41 C39 C38 105.7(3) . . ?
C41 C39 C34 124.6(3) . . ?
C38 C39 C34 129.7(3) . . ?
C35 C40 C42 109.6(3) . . ?
C39 C41 C43 109.6(3) . . ?
N2 C42 C40 108.8(3) . . ?
N2 C42 C44 123.2(3) . . ?
C40 C42 C44 128.0(3) . . ?
N3 C43 C41 108.4(3) . . ?
N3 C43 C45 123.3(3) . . ?
C41 C43 C45 128.3(3) . . ?
C1 N1 C12 108.4(3) . . ?
C1 N1 C13 126.4(3) . . ?
C12 N1 C13 125.1(3) . . ?
C42 N2 C36 107.9(3) . . ?
C42 N2 B1 126.3(3) . . ?
C36 N2 B1 125.8(3) . . ?
C43 N3 C38 108.2(3) . . ?
C43 N3 B1 125.6(3) . . ?
C38 N3 B1 126.2(3) . . ?
F2 B1 F1 109.3(3) . . ?
F2 B1 N3 111.1(3) . . ?
F1 B1 N3 109.4(3) . . ?
F2 B1 N2 109.7(4) . . ?
F1 B1 N2 111.1(3) . . ?
N3 B1 N2 106.2(3) . . ?

loop_
_geom_bond_atom_site_label_1
_geom_bond_atom_site_label_2
_geom_bond_distance
_geom_bond_site_symmetry_2
_geom_bond_publ_flag
C1 C2 1.391(5) . ?
C1 N1 1.400(4) . ?
C1 C6 1.410(5) . ?
C2 C3 1.379(5) . ?
C3 C4 1.385(6) . ?
C4 C5 1.378(6) . ?
C5 C6 1.398(5) . ?
C6 C7 1.435(6) . ?
C7 C8 1.397(5) . ?
C7 C12 1.408(5) . ?
C8 C9 1.375(6) . ?
C9 C10 1.378(6) . ?
C10 C11 1.375(5) . ?
C11 C12 1.390(5) . ?
C12 N1 1.405(5) . ?
C13 C14 1.382(5) . ?
C13 C15 1.388(5) . ?
C13 N1 1.425(4) . ?
C14 C16 1.380(5) . ?
C15 C17 1.371(5) . ?
C16 C18 1.391(5) . ?
C17 C18 1.399(5) . ?
C18 C20 1.481(5) . ?
C19 C22 1.343(5) . ?
C19 C23 1.433(5) . ?
C20 C23 1.409(5) . ?
C20 C24 1.420(5) . ?
C21 C25 1.357(5) . ?
C21 C24 1.428(5) . ?
C22 C26 1.417(5) . ?
C23 C27 1.443(5) . ?
C24 C28 1.440(4) . ?
C25 C29 1.412(5) . ?
C26 C30 1.352(5) . ?
C27 C31 1.404(4) . ?
C27 C30 1.428(5) . ?
C28 C31 1.403(4) . ?
C28 C32 1.430(5) . ?
C29 C32 1.343(5) . ?
C31 C37 1.497(4) . ?
C33 C35 1.500(5) . ?
C34 C39 1.496(5) . ?
C35 C40 1.377(5) . ?
C35 C36 1.427(5) . ?
C36 C37 1.395(5) . ?
C36 N2 1.408(4) . ?
C37 C38 1.408(5) . ?
C38 N3 1.396(4) . ?
C38 C39 1.430(5) . ?
C39 C41 1.372(5) . ?
C40 C42 1.398(5) . ?
C41 C43 1.398(5) . ?
C42 N2 1.351(4) . ?
C42 C44 1.488(5) . ?
C43 N3 1.357(4) . ?
C43 C45 1.491(5) . ?
N2 B1 1.555(5) . ?
N3 B1 1.554(5) . ?
B1 F2 1.377(5) . ?
B1 F1 1.384(5) . ?
